data_7026566
loop_
_publ_author_name
'Shen, Miao'
'Huang, Wei'
'Zhang, Wenjuan'
'Hao, Xiang'
'Sun, Wen-Hua'
'Redshaw, Carl'

_publ_section_title
;
 Synthesis and characterisation of alkylaluminium benzimidazolates and
 their use in the ring-opening polymerisation of \e-caprolactone.
;
_journal_issue 41
_journal_name_full 'Dalton transactions (Cambridge, England : 2003)'
_journal_page_first 9912
_journal_page_last 9922
_journal_paper_doi 10.1039/c0dt00514b
_journal_volume 39
_journal_year 2010
_chemical_formula_sum 'C27 H37 Al2 N3'
_chemical_formula_weight 457.56
_chemical_name_systematic
;
?
;
_space_group_IT_number 14
_symmetry_cell_setting monoclinic
_symmetry_space_group_name_Hall '-P 2yn'
_symmetry_space_group_name_H-M 'P 1 21/n 1'
_atom_sites_solution_hydrogens geom
_atom_sites_solution_primary direct
_atom_sites_solution_secondary difmap
_audit_creation_method SHELXL-97
_cell_angle_alpha 90.00
_cell_angle_beta 100.00(3)
_cell_angle_gamma 90.00
_cell_formula_units_Z 4
_cell_length_a 15.890(3)
_cell_length_b 7.4374(15)
_cell_length_c 22.421(5)
_cell_measurement_temperature 173(2)
_cell_measurement_theta_max 27.47
_cell_measurement_theta_min 1.46
_cell_volume 2609.5(10)
_computing_cell_refinement 'Siemens SMART & SAINT'
_computing_data_collection 'Siemens SMART'
_computing_data_reduction 'Siemens XPREP'
_computing_molecular_graphics 'Bruker SHELXTL'
_computing_publication_material 'Bruker SHELXTL'
_computing_structure_refinement 'SHELXL-97 (Sheldrick, 1997)'
_computing_structure_solution 'SHELXS-97 (Sheldrick, 1990)'
_diffrn_ambient_temperature 173(2)
_diffrn_measured_fraction_theta_full 0.991
_diffrn_measured_fraction_theta_max 0.991
_diffrn_measurement_device_type 'Bruker P4'
_diffrn_measurement_method '\w scans'
_diffrn_radiation_monochromator graphite
_diffrn_radiation_source 'fine-focus sealed tube'
_diffrn_radiation_type MoK\a
_diffrn_radiation_wavelength 0.71073
_diffrn_reflns_av_R_equivalents 0.0670
_diffrn_reflns_av_sigmaI/netI 0.0660
_diffrn_reflns_limit_h_max 20
_diffrn_reflns_limit_h_min -18
_diffrn_reflns_limit_k_max 9
_diffrn_reflns_limit_k_min -9
_diffrn_reflns_limit_l_max 29
_diffrn_reflns_limit_l_min -26
_diffrn_reflns_number 20662
_diffrn_reflns_theta_full 27.47
_diffrn_reflns_theta_max 27.47
_diffrn_reflns_theta_min 1.46
_diffrn_standards_decay_% none
_diffrn_standards_interval_count none
_diffrn_standards_interval_time none
_diffrn_standards_number none
_exptl_absorpt_coefficient_mu 0.130
_exptl_absorpt_correction_T_max 0.9871
_exptl_absorpt_correction_T_min 0.9619
_exptl_absorpt_correction_type empirical
_exptl_absorpt_process_details 'SADABS (Sheldrick, 1996)'
_exptl_crystal_colour colorless
_exptl_crystal_density_diffrn 1.165
_exptl_crystal_density_method 'not measured'
_exptl_crystal_description prism
_exptl_crystal_F_000 984
_exptl_crystal_size_max 0.30
_exptl_crystal_size_mid 0.14
_exptl_crystal_size_min 0.10
_refine_diff_density_max 0.507
_refine_diff_density_min -0.363
_refine_diff_density_rms 0.120
_refine_ls_extinction_method none
_refine_ls_goodness_of_fit_ref 1.305
_refine_ls_hydrogen_treatment constr
_refine_ls_matrix_type full
_refine_ls_number_parameters 299
_refine_ls_number_reflns 5936
_refine_ls_number_restraints 0
_refine_ls_restrained_S_all 1.305
_refine_ls_R_factor_gt 0.1071
_refine_ls_shift/su_max 0.000
_refine_ls_shift/su_mean 0.000
_refine_ls_structure_factor_coef Fsqd
_refine_ls_weighting_details 'calc w=1/[\s^2^(Fo^2^)+(0.0730P)^2^+2.9160P] where P=(Fo^2^+2Fc^2^)/3'
_refine_ls_weighting_scheme calc
_refine_ls_wR_factor_gt 0.2244
_refine_ls_wR_factor_ref 0.2392
_reflns_number_gt 5040
_reflns_number_total 5936
_reflns_threshold_expression >2sigma(I)
_cod_data_source_file c0dt00514b.txt
_cod_data_source_block 1a
_cod_depositor_comments
;
The following automatic conversions were performed:

'_symmetry_cell_setting' value 'Monoclinic' changed to 'monoclinic'
according to /home/saulius/struct/CIF-dictionaries/cif_core.dic
dictionary named 'cif_core.dic' version 2.4.2 from 2011-04-26.

Automatic conversion script
Id: cif_fix_values 1891 2012-01-12 08:04:46Z andrius 
;
_cod_original_cell_volume 2609.5(9)
_cod_original_sg_symbol_H-M P2(1)/n
_cod_database_code 7026566
_refine_ls_r_factor_ref 0.1270

loop_
_symmetry_equiv_pos_as_xyz
'x, y, z'
'-x+1/2, y+1/2, -z+1/2'
'-x, -y, -z'
'x-1/2, -y-1/2, z-1/2'

loop_
_atom_site_label
_atom_site_type_symbol
_atom_site_fract_x
_atom_site_fract_y
_atom_site_fract_z
_atom_site_U_iso_or_equiv
_atom_site_adp_type
_atom_site_occupancy
_atom_site_symmetry_multiplicity
_atom_site_calc_flag
_atom_site_refinement_flags
_atom_site_disorder_assembly
_atom_site_disorder_group
Al1 Al 0.70583(7) 0.45859(15) 0.04406(5) 0.0296(3) Uani 1 1 d . . .
N1 N 0.77197(19) 0.6369(4) 0.00357(14) 0.0304(7) Uani 1 1 d . . .
C1 C 0.7418(3) 0.6739(6) -0.05515(18) 0.0375(9) Uani 1 1 d . . .
C44 C 1.1893(11) 0.2961(16) 0.2582(11) 0.105(7) Uani 0.76(4) 1 d P A 1
H44A H 1.2125 0.1742 0.2650 0.158 Uiso 0.76(4) 1 calc PR A 1
H44B H 1.1855 0.3519 0.2972 0.158 Uiso 0.76(4) 1 calc PR A 1
H44C H 1.2270 0.3679 0.2374 0.158 Uiso 0.76(4) 1 calc PR A 1
C44' C 1.149(3) 0.274(5) 0.2857(14) 0.071(11) Uani 0.24(4) 1 d P A 2
H44D H 1.1749 0.1551 0.2928 0.107 Uiso 0.24(4) 1 calc PR A 2
H44E H 1.1077 0.2928 0.3131 0.107 Uiso 0.24(4) 1 calc PR A 2
H44F H 1.1934 0.3667 0.2932 0.107 Uiso 0.24(4) 1 calc PR A 2
Al2 Al 1.04564(7) 0.52533(17) 0.20230(5) 0.0344(3) Uani 1 1 d . A .
N2 N 0.79051(18) 0.4410(4) 0.11524(13) 0.0285(7) Uani 1 1 d . . .
C2 C 0.7713(3) 0.8180(6) -0.0854(2) 0.0443(10) Uani 1 1 d . . .
H2A H 0.7505 0.8366 -0.1273 0.053 Uiso 1 1 calc R . .
N3 N 0.91881(19) 0.4788(4) 0.17591(13) 0.0293(7) Uani 1 1 d . . .
C3 C 0.8302(3) 0.9318(6) -0.0544(2) 0.0425(10) Uani 1 1 d . . .
H3A H 0.8503 1.0309 -0.0747 0.051 Uiso 1 1 calc R . .
C4 C 0.8616(2) 0.9031(6) 0.00781(19) 0.0362(9) Uani 1 1 d . . .
C5 C 0.9178(3) 1.0281(6) 0.0422(2) 0.0433(11) Uani 1 1 d . . .
H5A H 0.9369 1.1303 0.0229 0.052 Uiso 1 1 calc R . .
C6 C 0.9442(3) 1.0026(5) 0.1022(2) 0.0413(10) Uani 1 1 d . . .
H6A H 0.9774 1.0918 0.1259 0.050 Uiso 1 1 calc R . .
C7 C 0.9222(2) 0.8431(5) 0.12949(19) 0.0354(9) Uani 1 1 d . . .
H7A H 0.9425 0.8252 0.1715 0.043 Uiso 1 1 calc R . .
C8 C 0.8723(2) 0.7120(5) 0.09762(17) 0.0313(8) Uani 1 1 d . . .
C9 C 0.8343(2) 0.7474(5) 0.03553(18) 0.0304(8) Uani 1 1 d . . .
C10 C 0.6729(3) 0.5562(7) -0.0891(2) 0.0504(12) Uani 1 1 d . . .
H10A H 0.6589 0.4611 -0.0622 0.076 Uiso 1 1 calc R . .
H10B H 0.6931 0.5019 -0.1239 0.076 Uiso 1 1 calc R . .
H10C H 0.6219 0.6287 -0.1033 0.076 Uiso 1 1 calc R . .
C11 C 0.8613(2) 0.5420(5) 0.12912(16) 0.0277(8) Uani 1 1 d . . .
C12 C 0.7996(2) 0.3035(5) 0.15825(16) 0.0299(8) Uani 1 1 d . . .
C13 C 0.7442(3) 0.1668(5) 0.16739(18) 0.0359(9) Uani 1 1 d . . .
H13A H 0.6904 0.1525 0.1417 0.043 Uiso 1 1 calc R . .
C14 C 0.7701(3) 0.0519(6) 0.21533(19) 0.0407(10) Uani 1 1 d . . .
H14A H 0.7343 -0.0452 0.2223 0.049 Uiso 1 1 calc R . .
C15 C 0.8491(3) 0.0767(6) 0.25407(19) 0.0425(10) Uani 1 1 d . . .
H15A H 0.8652 -0.0037 0.2870 0.051 Uiso 1 1 calc R . .
C16 C 0.9036(3) 0.2143(6) 0.24539(18) 0.0369(9) Uani 1 1 d . . .
H16A H 0.9563 0.2314 0.2722 0.044 Uiso 1 1 calc R . .
C17 C 0.8792(2) 0.3275(5) 0.19612(16) 0.0296(8) Uani 1 1 d . . .
C31 C 0.6056(2) 0.5879(6) 0.06133(19) 0.0367(9) Uani 1 1 d . . .
H31A H 0.5647 0.6048 0.0230 0.044 Uiso 1 1 calc R . .
H31B H 0.5770 0.5137 0.0886 0.044 Uiso 1 1 calc R . .
C32 C 0.6977(3) 0.2204(5) 0.00548(19) 0.0387(10) Uani 1 1 d . . .
H32A H 0.7332 0.2219 -0.0267 0.046 Uiso 1 1 calc R . .
H32B H 0.7234 0.1315 0.0362 0.046 Uiso 1 1 calc R . .
C33 C 1.0544(3) 0.6865(7) 0.2741(2) 0.0483(11) Uani 1 1 d . . .
H33A H 1.1147 0.6872 0.2949 0.058 Uiso 1 1 calc R . .
H33B H 1.0403 0.8103 0.2594 0.058 Uiso 1 1 calc R . .
C35 C 1.0950(3) 0.6301(6) 0.13448(19) 0.0413(10) Uani 1 1 d . . .
H35A H 1.0812 0.7600 0.1323 0.050 Uiso 1 1 calc R . .
H35B H 1.1580 0.6197 0.1449 0.050 Uiso 1 1 calc R . .
C41 C 0.6272(3) 0.7715(6) 0.0907(2) 0.0444(10) Uani 1 1 d . . .
H41A H 0.5747 0.8295 0.0983 0.067 Uiso 1 1 calc R . .
H41B H 0.6541 0.8470 0.0635 0.067 Uiso 1 1 calc R . .
H41C H 0.6666 0.7558 0.1291 0.067 Uiso 1 1 calc R . .
C42 C 0.6080(3) 0.1528(7) -0.0227(2) 0.0590(14) Uani 1 1 d . . .
H42A H 0.6126 0.0334 -0.0404 0.088 Uiso 1 1 calc R . .
H42B H 0.5821 0.2364 -0.0545 0.088 Uiso 1 1 calc R . .
H42C H 0.5723 0.1455 0.0087 0.088 Uiso 1 1 calc R . .
C43 C 0.9992(4) 0.6421(10) 0.3202(3) 0.081(2) Uani 1 1 d . . .
H43A H 1.0088 0.7308 0.3530 0.121 Uiso 1 1 calc R . .
H43B H 1.0138 0.5220 0.3368 0.121 Uiso 1 1 calc R . .
H43C H 0.9390 0.6444 0.3008 0.121 Uiso 1 1 calc R . .
C45 C 1.0672(3) 0.5508(7) 0.0713(2) 0.0502(12) Uani 1 1 d . . .
H45A H 1.0959 0.6150 0.0423 0.075 Uiso 1 1 calc R . .
H45B H 1.0052 0.5633 0.0593 0.075 Uiso 1 1 calc R . .
H45C H 1.0827 0.4232 0.0717 0.075 Uiso 1 1 calc R . .
C34 C 1.1028(3) 0.2873(7) 0.2204(2) 0.0534(12) Uani 1 1 d . . .
H34A H 1.0660 0.2110 0.2413 0.064 Uiso 1 1 calc R A 1
H34B H 1.1075 0.2278 0.1816 0.064 Uiso 1 1 calc R A 1

loop_
_atom_site_aniso_label
_atom_site_aniso_U_11
_atom_site_aniso_U_22
_atom_site_aniso_U_33
_atom_site_aniso_U_23
_atom_site_aniso_U_13
_atom_site_aniso_U_12
Al1 0.0247(5) 0.0299(6) 0.0320(6) -0.0026(5) -0.0008(4) 0.0026(4)
N1 0.0234(15) 0.0353(17) 0.0324(18) 0.0017(14) 0.0043(12) 0.0080(13)
C1 0.035(2) 0.042(2) 0.034(2) 0.0043(18) 0.0022(16) 0.0114(18)
C44 0.067(8) 0.106(8) 0.121(14) -0.015(7) -0.046(9) 0.036(6)
C44' 0.06(2) 0.088(19) 0.066(18) 0.015(14) 0.007(14) 0.048(16)
Al2 0.0261(6) 0.0456(7) 0.0295(7) -0.0021(5) -0.0009(5) -0.0032(5)
N2 0.0247(15) 0.0304(16) 0.0293(17) -0.0021(13) 0.0015(12) -0.0031(12)
C2 0.048(3) 0.047(3) 0.037(2) 0.011(2) 0.0061(19) 0.012(2)
N3 0.0268(15) 0.0354(17) 0.0244(16) -0.0005(13) 0.0007(12) 0.0001(13)
C3 0.043(2) 0.039(2) 0.049(3) 0.014(2) 0.018(2) 0.0110(19)
C4 0.0282(19) 0.035(2) 0.048(2) 0.0073(18) 0.0149(17) 0.0079(16)
C5 0.039(2) 0.030(2) 0.065(3) 0.006(2) 0.021(2) 0.0007(18)
C6 0.033(2) 0.032(2) 0.059(3) -0.0062(19) 0.0091(19) -0.0021(17)
C7 0.0275(18) 0.036(2) 0.043(2) -0.0057(17) 0.0074(16) 0.0011(16)
C8 0.0244(17) 0.036(2) 0.035(2) -0.0033(16) 0.0089(15) 0.0008(15)
C9 0.0254(18) 0.0290(19) 0.038(2) 0.0004(16) 0.0086(15) 0.0071(15)
C10 0.045(3) 0.064(3) 0.036(2) 0.007(2) -0.0086(19) 0.001(2)
C11 0.0211(16) 0.0318(19) 0.0300(19) -0.0017(15) 0.0041(14) 0.0031(14)
C12 0.0276(18) 0.033(2) 0.029(2) -0.0045(15) 0.0031(14) 0.0006(15)
C13 0.032(2) 0.039(2) 0.037(2) -0.0047(17) 0.0062(16) -0.0068(17)
C14 0.050(2) 0.036(2) 0.038(2) 0.0010(18) 0.0120(19) -0.0069(19)
C15 0.053(3) 0.042(2) 0.032(2) 0.0099(18) 0.0043(19) -0.001(2)
C16 0.036(2) 0.044(2) 0.029(2) 0.0013(17) 0.0012(16) 0.0010(18)
C17 0.0288(18) 0.034(2) 0.0257(19) -0.0013(15) 0.0035(14) -0.0018(15)
C31 0.0280(19) 0.038(2) 0.043(2) -0.0033(18) 0.0035(16) 0.0050(16)
C32 0.039(2) 0.033(2) 0.040(2) -0.0056(17) -0.0052(17) 0.0096(17)
C33 0.037(2) 0.064(3) 0.041(3) -0.006(2) 0.0011(18) -0.011(2)
C35 0.028(2) 0.051(3) 0.046(3) 0.003(2) 0.0069(17) -0.0024(18)
C41 0.042(2) 0.042(2) 0.051(3) -0.006(2) 0.010(2) 0.0059(19)
C42 0.052(3) 0.041(3) 0.073(4) -0.008(2) -0.020(2) -0.002(2)
C43 0.084(4) 0.105(5) 0.061(4) -0.036(3) 0.034(3) -0.038(4)
C45 0.045(2) 0.069(3) 0.037(2) 0.005(2) 0.0072(19) 0.019(2)
C34 0.040(2) 0.060(3) 0.058(3) 0.014(2) 0.004(2) 0.008(2)

loop_
_atom_type_symbol
_atom_type_description
_atom_type_scat_dispersion_real
_atom_type_scat_dispersion_imag
_atom_type_scat_source
C C 0.0033 0.0016 'International Tables Vol C Tables 4.2.6.8 and 6.1.1.4'
H H 0.0000 0.0000 'International Tables Vol C Tables 4.2.6.8 and 6.1.1.4'
N N 0.0061 0.0033 'International Tables Vol C Tables 4.2.6.8 and 6.1.1.4'
Al Al 0.0645 0.0514 'International Tables Vol C Tables 4.2.6.8 and 6.1.1.4'

loop_
_geom_angle_atom_site_label_1
_geom_angle_atom_site_label_2
_geom_angle_atom_site_label_3
_geom_angle
N2 Al1 C31 110.43(16)
N2 Al1 C32 106.83(15)
C31 Al1 C32 122.45(18)
N2 Al1 N1 94.31(13)
C31 Al1 N1 105.86(16)
C32 Al1 N1 113.37(17)
C1 N1 C9 119.0(3)
C1 N1 Al1 116.8(3)
C9 N1 Al1 122.8(3)
N1 C1 C2 122.7(4)
N1 C1 C10 118.7(4)
C2 C1 C10 118.7(4)
C34 C44 H44A 109.5
C34 C44 H44B 109.5
H44A C44 H44B 109.5
C34 C44 H44C 109.5
H44A C44 H44C 109.5
H44B C44 H44C 109.5
C34 C44' H44D 109.5
C34 C44' H44E 109.5
H44D C44' H44E 109.5
C34 C44' H44F 109.5
H44D C44' H44F 109.5
H44E C44' H44F 109.5
C35 Al2 C33 113.6(2)
C35 Al2 C34 106.1(2)
C33 Al2 C34 113.8(2)
C35 Al2 N3 110.35(15)
C33 Al2 N3 105.33(16)
C34 Al2 N3 107.55(18)
C11 N2 C12 105.5(3)
C11 N2 Al1 126.6(3)
C12 N2 Al1 127.1(2)
C3 C2 C1 119.4(4)
C3 C2 H2A 120.3
C1 C2 H2A 120.3
C11 N3 C17 104.4(3)
C11 N3 Al2 132.2(3)
C17 N3 Al2 121.4(2)
C2 C3 C4 120.3(4)
C2 C3 H3A 119.9
C4 C3 H3A 119.9
C3 C4 C9 118.2(4)
C3 C4 C5 121.2(4)
C9 C4 C5 120.6(4)
C6 C5 C4 120.4(4)
C6 C5 H5A 119.8
C4 C5 H5A 119.8
C5 C6 C7 119.6(4)
C5 C6 H6A 120.2
C7 C6 H6A 120.2
C8 C7 C6 122.5(4)
C8 C7 H7A 118.8
C6 C7 H7A 118.8
C7 C8 C9 118.6(4)
C7 C8 C11 117.7(4)
C9 C8 C11 123.7(3)
N1 C9 C4 120.2(4)
N1 C9 C8 122.2(3)
C4 C9 C8 117.6(4)
C1 C10 H10A 109.5
C1 C10 H10B 109.5
H10A C10 H10B 109.5
C1 C10 H10C 109.5
H10A C10 H10C 109.5
H10B C10 H10C 109.5
N2 C11 N3 114.3(3)
N2 C11 C8 122.2(3)
N3 C11 C8 123.4(3)
C13 C12 N2 130.5(3)
C13 C12 C17 122.1(4)
N2 C12 C17 107.4(3)
C14 C13 C12 117.3(4)
C14 C13 H13A 121.3
C12 C13 H13A 121.3
C13 C14 C15 120.9(4)
C13 C14 H14A 119.5
C15 C14 H14A 119.5
C16 C15 C14 121.7(4)
C16 C15 H15A 119.2
C14 C15 H15A 119.2
C15 C16 C17 117.8(4)
C15 C16 H16A 121.1
C17 C16 H16A 121.1
C16 C17 N3 131.6(3)
C16 C17 C12 120.1(4)
N3 C17 C12 108.3(3)
C41 C31 Al1 113.2(3)
C41 C31 H31A 108.9
Al1 C31 H31A 108.9
C41 C31 H31B 108.9
Al1 C31 H31B 108.9
H31A C31 H31B 107.7
C42 C32 Al1 117.4(3)
C42 C32 H32A 107.9
Al1 C32 H32A 107.9
C42 C32 H32B 107.9
Al1 C32 H32B 107.9
H32A C32 H32B 107.2
C43 C33 Al2 117.1(3)
C43 C33 H33A 108.0
Al2 C33 H33A 108.0
C43 C33 H33B 108.0
Al2 C33 H33B 108.0
H33A C33 H33B 107.3
C45 C35 Al2 118.0(3)
C45 C35 H35A 107.8
Al2 C35 H35A 107.8
C45 C35 H35B 107.8
Al2 C35 H35B 107.8
H35A C35 H35B 107.1
C31 C41 H41A 109.5
C31 C41 H41B 109.5
H41A C41 H41B 109.5
C31 C41 H41C 109.5
H41A C41 H41C 109.5
H41B C41 H41C 109.5
C32 C42 H42A 109.5
C32 C42 H42B 109.5
H42A C42 H42B 109.5
C32 C42 H42C 109.5
H42A C42 H42C 109.5
H42B C42 H42C 109.5
C33 C43 H43A 109.5
C33 C43 H43B 109.5
H43A C43 H43B 109.5
C33 C43 H43C 109.5
H43A C43 H43C 109.5
H43B C43 H43C 109.5
C35 C45 H45A 109.5
C35 C45 H45B 109.5
H45A C45 H45B 109.5
C35 C45 H45C 109.5
H45A C45 H45C 109.5
H45B C45 H45C 109.5
C44 C34 C44' 38.0(12)
C44 C34 Al2 114.8(5)
C44' C34 Al2 112.1(11)
C44 C34 H34A 108.6
C44' C34 H34A 74.4
Al2 C34 H34A 108.6
C44 C34 H34B 108.6
C44' C34 H34B 136.1
Al2 C34 H34B 108.6
H34A C34 H34B 107.5

loop_
_geom_bond_atom_site_label_1
_geom_bond_atom_site_label_2
_geom_bond_distance
Al1 N2 1.905(3)
Al1 C31 1.956(4)
Al1 C32 1.966(4)
Al1 N1 2.005(3)
N1 C1 1.349(5)
N1 C9 1.386(5)
C1 C2 1.392(6)
C1 C10 1.501(6)
C44 C34 1.486(10)
C44 H44A 0.9800
C44 H44B 0.9800
C44 H44C 0.9800
C44' C34 1.52(3)
C44' H44D 0.9800
C44' H44E 0.9800
C44' H44F 0.9800
Al2 C35 1.987(4)
Al2 C33 1.993(5)
Al2 C34 1.999(5)
Al2 N3 2.029(3)
N2 C11 1.343(4)
N2 C12 1.395(5)
C2 C3 1.359(6)
C2 H2A 0.9500
N3 C11 1.350(4)
N3 C17 1.403(5)
C3 C4 1.414(6)
C3 H3A 0.9500
C4 C9 1.418(5)
C4 C5 1.420(6)
C5 C6 1.352(6)
C5 H5A 0.9500
C6 C7 1.406(6)
C6 H6A 0.9500
C7 C8 1.376(5)
C7 H7A 0.9500
C8 C9 1.443(5)
C8 C11 1.473(5)
C10 H10A 0.9800
C10 H10B 0.9800
C10 H10C 0.9800
C12 C13 1.384(5)
C12 C17 1.407(5)
C13 C14 1.379(6)
C13 H13A 0.9500
C14 C15 1.409(6)
C14 H14A 0.9500
C15 C16 1.377(6)
C15 H15A 0.9500
C16 C17 1.389(5)
C16 H16A 0.9500
C31 C41 1.529(6)
C31 H31A 0.9900
C31 H31B 0.9900
C32 C42 1.539(6)
C32 H32A 0.9900
C32 H32B 0.9900
C33 C43 1.503(6)
C33 H33A 0.9900
C33 H33B 0.9900
C35 C45 1.528(6)
C35 H35A 0.9900
C35 H35B 0.9900
C41 H41A 0.9800
C41 H41B 0.9800
C41 H41C 0.9800
C42 H42A 0.9800
C42 H42B 0.9800
C42 H42C 0.9800
C43 H43A 0.9800
C43 H43B 0.9800
C43 H43C 0.9800
C45 H45A 0.9800
C45 H45B 0.9800
C45 H45C 0.9800
C34 H34A 0.9900
C34 H34B 0.9900

loop_
_geom_torsion_atom_site_label_1
_geom_torsion_atom_site_label_2
_geom_torsion_atom_site_label_3
_geom_torsion_atom_site_label_4
_geom_torsion
N2 Al1 N1 C1 170.4(3)
C31 Al1 N1 C1 -76.9(3)
C32 Al1 N1 C1 60.0(3)
N2 Al1 N1 C9 -23.3(3)
C31 Al1 N1 C9 89.4(3)
C32 Al1 N1 C9 -133.7(3)
C9 N1 C1 C2 0.7(6)
Al1 N1 C1 C2 167.5(3)
C9 N1 C1 C10 -178.6(4)
Al1 N1 C1 C10 -11.8(5)
C31 Al1 N2 C11 -101.4(3)
C32 Al1 N2 C11 123.3(3)
N1 Al1 N2 C11 7.3(3)
C31 Al1 N2 C12 90.2(3)
C32 Al1 N2 C12 -45.1(3)
N1 Al1 N2 C12 -161.1(3)
N1 C1 C2 C3 -3.0(6)
C10 C1 C2 C3 176.3(4)
C35 Al2 N3 C11 -18.1(4)
C33 Al2 N3 C11 104.9(4)
C34 Al2 N3 C11 -133.4(4)
C35 Al2 N3 C17 143.1(3)
C33 Al2 N3 C17 -93.9(3)
C34 Al2 N3 C17 27.8(3)
C1 C2 C3 C4 0.5(6)
C2 C3 C4 C9 4.0(6)
C2 C3 C4 C5 -174.8(4)
C3 C4 C5 C6 177.0(4)
C9 C4 C5 C6 -1.7(6)
C4 C5 C6 C7 5.8(6)
C5 C6 C7 C8 -1.8(6)
C6 C7 C8 C9 -6.4(6)
C6 C7 C8 C11 173.3(3)
C1 N1 C9 C4 4.0(5)
Al1 N1 C9 C4 -162.0(3)
C1 N1 C9 C8 -177.2(3)
Al1 N1 C9 C8 16.7(5)
C3 C4 C9 N1 -6.2(5)
C5 C4 C9 N1 172.5(3)
C3 C4 C9 C8 174.9(3)
C5 C4 C9 C8 -6.3(5)
C7 C8 C9 N1 -168.7(3)
C11 C8 C9 N1 11.7(5)
C7 C8 C9 C4 10.1(5)
C11 C8 C9 C4 -169.5(3)
C12 N2 C11 N3 3.1(4)
Al1 N2 C11 N3 -167.3(2)
C12 N2 C11 C8 -173.9(3)
Al1 N2 C11 C8 15.7(5)
C17 N3 C11 N2 -3.3(4)
Al2 N3 C11 N2 160.2(3)
C17 N3 C11 C8 173.7(3)
Al2 N3 C11 C8 -22.8(5)
C7 C8 C11 N2 150.6(4)
C9 C8 C11 N2 -29.8(5)
C7 C8 C11 N3 -26.2(5)
C9 C8 C11 N3 153.5(3)
C11 N2 C12 C13 176.5(4)
Al1 N2 C12 C13 -13.2(6)
C11 N2 C12 C17 -1.5(4)
Al1 N2 C12 C17 168.8(3)
N2 C12 C13 C14 -178.2(4)
C17 C12 C13 C14 -0.4(6)
C12 C13 C14 C15 1.5(6)
C13 C14 C15 C16 -0.7(7)
C14 C15 C16 C17 -1.3(6)
C15 C16 C17 N3 178.6(4)
C15 C16 C17 C12 2.3(6)
C11 N3 C17 C16 -174.6(4)
Al2 N3 C17 C16 19.7(6)
C11 N3 C17 C12 2.1(4)
Al2 N3 C17 C12 -163.6(2)
C13 C12 C17 C16 -1.5(6)
N2 C12 C17 C16 176.8(3)
C13 C12 C17 N3 -178.6(3)
N2 C12 C17 N3 -0.4(4)
N2 Al1 C31 C41 53.6(3)
C32 Al1 C31 C41 -179.3(3)
N1 Al1 C31 C41 -47.3(3)
N2 Al1 C32 C42 140.7(3)
C31 Al1 C32 C42 12.0(4)
N1 Al1 C32 C42 -116.8(4)
C35 Al2 C33 C43 164.1(4)
C34 Al2 C33 C43 -74.4(5)
N3 Al2 C33 C43 43.2(5)
C33 Al2 C35 C45 -160.4(3)
C34 Al2 C35 C45 73.9(4)
N3 Al2 C35 C45 -42.3(4)
C35 Al2 C34 C44 80.4(13)
C33 Al2 C34 C44 -45.2(13)
N3 Al2 C34 C44 -161.5(13)
C35 Al2 C34 C44' 122(2)
C33 Al2 C34 C44' -4(2)
N3 Al2 C34 C44' -120(2)
